data_7063884
loop_
_publ_author_name
'Sarkar, Gayetri'
'Paramanik, Krishnendu'
'Bandopadhyay, Nilaj'
'Chatterjee, Souvik'
'Saha, Subhajit'
'Panda, Subhra Jyoti'
'Purohit, Chandra Shekhar'
'Biswas, Bhaskar'
'Das, Hari Sankar'

_publ_section_title
;
 Copper(ii) phenalenyl complexes: structures, redox properties and
 catalytic activity towards Sonogashira coupling reactions
;
_journal_issue 20
_journal_name_full 'New Journal of Chemistry'
_journal_page_first 8232
_journal_page_last 8238
_journal_paper_doi 10.1039/D5NJ00906E
_journal_volume 49
_journal_year 2025
_chemical_formula_moiety 'C26 H14 Cu O4'
_chemical_formula_sum 'C26 H14 Cu O4'
_chemical_formula_weight 453.91
_space_group_crystal_system monoclinic
_space_group_IT_number 14
_space_group_name_Hall '-P 2ybc'
_space_group_name_H-M_alt 'P 1 21/c 1'
_atom_sites_solution_hydrogens geom
_atom_sites_solution_primary dual
_audit_creation_date 2023-08-02
_audit_creation_method
;
Olex2 1.5
(compiled 2023.02.24 svn.rf166f9f3 for OlexSys, GUI svn.r6725)
;
_audit_update_record
;
2024-12-16 deposited with the CCDC.	2025-04-14 downloaded from the CCDC.
;
_cell_angle_alpha 90
_cell_angle_beta 93.280(2)
_cell_angle_gamma 90
_cell_formula_units_Z 2
_cell_length_a 4.47210(10)
_cell_length_b 13.4666(4)
_cell_length_c 14.7928(4)
_cell_measurement_reflns_used 7869
_cell_measurement_temperature 110(16)
_cell_measurement_theta_max 77.9490
_cell_measurement_theta_min 4.4100
_cell_volume 889.42(4)
_computing_cell_refinement 'CrysAlisPro 1.171.42.89a (Rigaku OD, 2023)'
_computing_data_collection 'CrysAlisPro 1.171.42.89a (Rigaku OD, 2023)'
_computing_data_reduction 'CrysAlisPro 1.171.42.89a (Rigaku OD, 2023)'
_computing_molecular_graphics 'Olex2 1.5 (Dolomanov et al., 2009)'
_computing_publication_material 'Olex2 1.5 (Dolomanov et al., 2009)'
_computing_structure_refinement 'SHELXL 2019/2 (Sheldrick, 2015)'
_computing_structure_solution 'SHELXT 2014/5 (Sheldrick, 2014)'
_diffrn_ambient_environment N~2~
_diffrn_ambient_temperature 110(16)
_diffrn_detector 'Hybrid Pixel Array Detector'
_diffrn_detector_area_resol_mean 5.8140
_diffrn_detector_type 'Pilatus 200K'
_diffrn_measured_fraction_theta_full 0.9977
_diffrn_measured_fraction_theta_max 0.9805
_diffrn_measurement_details
;
List of Runs (angles in degrees, time in seconds):

  # Type    Start    End  Width  t~exp~   \w     \q     \k     \f   Frames
#--------------------------------------------------------------------------
  1  \w    -79.00   4.00   0.50    0.30    --  -38.50 113.00 168.00  166
  2  \w     18.00  90.00   0.50    0.30    --   49.56-113.00  76.00  144
  3  \w    103.00 173.00   0.50    1.16    --  107.46 113.00 168.00  140
  4  \w     42.00 109.00   0.50    1.16    --  107.46-113.00  76.00  134
  5  \w   -101.00 -27.00   0.50    0.30    --  -38.50 -57.00   0.00  148
  6  \w    -17.00  53.00   0.50    0.30    --   49.56 -37.00-150.00  140
  7  \w     46.00 116.00   0.50    0.30    --   49.56  37.00-180.00  140
  8  \w    -17.00  53.00   0.50    0.30    --   49.56 -37.00  60.00  140
  9  \w     45.00 113.00   0.50    1.16    --  107.46-125.00  60.00  136
 10  \w     97.00 170.00   0.50    1.16    --  107.46 125.00  90.00  146
 11  \w    103.00 172.00   0.50    1.16    --  107.46  77.00-120.00  138
 12  \w     39.00 116.00   0.50    1.16    --  107.46 -15.00  60.00  154
 13  \w     39.00 107.00   0.50    1.16    --  107.46 -94.00-150.00  136
 14  \w     43.00 112.00   0.50    1.16    --  107.46 -45.00  30.00  138
 15  \w     43.00 112.00   0.50    1.16    --  107.46 -45.00 150.00  138
 16  \w     39.00 111.00   0.50    1.16    --  107.46 -30.00-120.00  144
 17  \w     39.00 107.00   0.50    1.16    --  107.46 -94.00  90.00  136
 18  \w     95.00 170.00   0.50    1.16    --  107.46  61.00  60.00  150
 19  \w   -101.00 -58.00   0.50    0.30    --  -38.50 -57.00-180.00   86
 20  \w     38.00 113.00   0.50    0.30    --   49.56  57.00 -60.00  150
 21  \w     38.00 113.00   0.50    0.30    --   49.56  57.00   0.00  150
 22  \w     38.00 113.00   0.50    0.30    --   49.56  57.00  90.00  150
 23  \w     46.00 116.00   0.50    0.30    --   49.56  37.00-120.00  140
;
_diffrn_measurement_device 'four-circle diffractometer'
_diffrn_measurement_device_type 'SuperNova, Dual, Cu at home/near, Pilatus 200K'
_diffrn_measurement_method '\w scans'
_diffrn_orient_matrix_type 'CrysAlisPro convention (1999,Acta A55,543-557)'
_diffrn_orient_matrix_UB_11 -0.0527733000
_diffrn_orient_matrix_UB_12 0.0941086000
_diffrn_orient_matrix_UB_13 0.0561124000
_diffrn_orient_matrix_UB_21 -0.1244253000
_diffrn_orient_matrix_UB_22 0.0537451000
_diffrn_orient_matrix_UB_23 -0.0860522000
_diffrn_orient_matrix_UB_31 -0.3175240000
_diffrn_orient_matrix_UB_32 -0.0366728000
_diffrn_orient_matrix_UB_33 0.0179500000
_diffrn_radiation_monochromator mirror
_diffrn_radiation_probe x-ray
_diffrn_radiation_type 'Cu K\a'
_diffrn_radiation_wavelength 1.54184
_diffrn_reflns_av_R_equivalents 0.0311
_diffrn_reflns_av_unetI/netI 0.0166
_diffrn_reflns_Laue_measured_fraction_full 0.995
_diffrn_reflns_Laue_measured_fraction_max 0.975
_diffrn_reflns_limit_h_max 4
_diffrn_reflns_limit_h_min -5
_diffrn_reflns_limit_k_max 17
_diffrn_reflns_limit_k_min -16
_diffrn_reflns_limit_l_max 18
_diffrn_reflns_limit_l_min -17
_diffrn_reflns_number 8877
_diffrn_reflns_point_group_measured_fraction_full 0.995
_diffrn_reflns_point_group_measured_fraction_max 0.975
_diffrn_reflns_theta_full 67.684
_diffrn_reflns_theta_max 78.300
_diffrn_reflns_theta_min 4.443
_diffrn_source 'micro-focus sealed X-ray tube'
_diffrn_source_type 'SuperNova (Cu) X-ray Source'
_exptl_absorpt_coefficient_mu 2.031
_exptl_absorpt_correction_T_max 1.00000
_exptl_absorpt_correction_T_min 0.70837
_exptl_absorpt_correction_type multi-scan
_exptl_absorpt_process_details
;
CrysAlisPro 1.171.42.89a (Rigaku Oxford Diffraction, 2023)
Empirical absorption correction using spherical harmonics,
implemented in SCALE3 ABSPACK scaling algorithm.
;
_exptl_crystal_colour 'clear light blue'
_exptl_crystal_colour_lustre clear
_exptl_crystal_colour_modifier light
_exptl_crystal_colour_primary blue
_exptl_crystal_density_diffrn 1.695
_exptl_crystal_description needle
_exptl_crystal_F_000 462
_exptl_crystal_preparation 'As per the reaction scheme'
_exptl_crystal_recrystallization_method 'Slow evaporation'
_exptl_crystal_size_max 0.33
_exptl_crystal_size_mid 0.22
_exptl_crystal_size_min 0.19
_refine_diff_density_max 0.352
_refine_diff_density_min -0.482
_refine_diff_density_rms 0.076
_refine_ls_extinction_coef 0.0064(7)
_refine_ls_extinction_expression Fc^*^=kFc[1+0.001xFc^2^\l^3^/sin(2\q)]^-1/4^
_refine_ls_extinction_method 'SHELXL-2019/2 (Sheldrick 2019)'
_refine_ls_goodness_of_fit_ref 1.092
_refine_ls_hydrogen_treatment constr
_refine_ls_matrix_type full
_refine_ls_number_parameters 143
_refine_ls_number_reflns 1864
_refine_ls_number_restraints 0
_refine_ls_restrained_S_all 1.092
_refine_ls_R_factor_all 0.0328
_refine_ls_R_factor_gt 0.0322
_refine_ls_shift/su_max 0.000
_refine_ls_shift/su_mean 0.000
_refine_ls_structure_factor_coef Fsqd
_refine_ls_weighting_details 'w=1/[\s^2^(Fo^2^)+(0.0556P)^2^+0.6517P] where P=(Fo^2^+2Fc^2^)/3'
_refine_ls_weighting_scheme calc
_refine_ls_wR_factor_gt 0.0935
_refine_ls_wR_factor_ref 0.0940
_reflns_Friedel_coverage 0.000
_reflns_number_gt 1828
_reflns_number_total 1864
_reflns_threshold_expression 'I > 2\s(I)'
_cod_data_source_file d5nj00906e2.cif
_cod_data_source_block sjp-g16_auto
_cod_database_code 7063884
_shelx_shelxl_version_number 2019/2
_chemical_oxdiff_formula 'Cu O C H N Cl'
_shelx_space_group_comment
;
The symmetry employed for this shelxl refinement is uniquely defined
by the following loop, which should always be used as a source of
symmetry information in preference to the above space-group names.
They are only intended as comments.
;
_shelx_estimated_absorpt_t_max 0.699
_shelx_estimated_absorpt_t_min 0.554
_diffrn_oxdiff_digest_frames
;
01698a4e355408ddf3bef90d0556d926cc0003682da
;
_olex2_refinement_description
;
1. Fixed Uiso
 At 1.2 times of:
  All C(H) groups
2.a Aromatic/amide H refined with riding coordinates:
 C2(H2), C3(H3), C8(H8), C9(H9), C11(H11), C12(H12), C13(H13)
;
_olex2_exptl_crystal_mounting_method 'Mounted on the loop'
_olex2_submission_special_instructions 'No special instructions were received'
_oxdiff_exptl_absorpt_empirical_details
;
Empirical correction (ABSPACK) includes:
- Absorption correction using spherical harmonics
- Frame scaling
;
_oxdiff_exptl_absorpt_empirical_full_max 1.642
_oxdiff_exptl_absorpt_empirical_full_min 0.363

loop_
_space_group_symop_operation_xyz
'x, y, z'
'-x, y+1/2, -z+1/2'
'-x, -y, -z'
'x, -y-1/2, z-1/2'

loop_
_atom_site_label
_atom_site_type_symbol
_atom_site_fract_x
_atom_site_fract_y
_atom_site_fract_z
_atom_site_U_iso_or_equiv
_atom_site_adp_type
_atom_site_occupancy
_atom_site_site_symmetry_order
_atom_site_calc_flag
_atom_site_refinement_flags_posn
_atom_site_refinement_flags_adp
_atom_site_refinement_flags_occupancy
_atom_site_disorder_assembly
_atom_site_disorder_group
Cu1 Cu 1.000000 0.500000 0.500000 0.01460(16) Uani 1 2 d S . P . .
O1 O 1.0570(3) 0.57372(9) 0.39217(8) 0.0177(3) Uani 1 1 d . . . . .
O2 O 0.7339(3) 0.59610(9) 0.54432(8) 0.0181(3) Uani 1 1 d . . . . .
C1 C 0.9391(3) 0.65723(12) 0.36830(10) 0.0139(3) Uani 1 1 d . . . . .
C2 C 1.0211(4) 0.69774(12) 0.28342(11) 0.0155(3) Uani 1 1 d . . . . .
H2 H 1.157842 0.662307 0.248621 0.019 Uiso 1 1 calc R U . . .
C3 C 0.9080(4) 0.78554(12) 0.25160(11) 0.0149(3) Uani 1 1 d . . . . .
H3 H 0.965371 0.809778 0.194827 0.018 Uiso 1 1 calc R U . . .
C4 C 0.7045(3) 0.84199(12) 0.30192(10) 0.0139(3) Uani 1 1 d . . . . .
C5 C 0.6201(3) 0.80509(12) 0.38622(10) 0.0134(3) Uani 1 1 d . . . . .
C6 C 0.7347(3) 0.71187(12) 0.42055(10) 0.0133(3) Uani 1 1 d . . . . .
C7 C 0.4205(3) 0.86187(12) 0.43657(11) 0.0153(3) Uani 1 1 d . . . . .
C8 C 0.3353(4) 0.82439(13) 0.52163(11) 0.0169(3) Uani 1 1 d . . . . .
H8 H 0.200488 0.861661 0.555589 0.020 Uiso 1 1 calc R U . . .
C9 C 0.4423(4) 0.73696(13) 0.55496(11) 0.0161(3) Uani 1 1 d . . . . .
H9 H 0.382222 0.714488 0.612033 0.019 Uiso 1 1 calc R U . . .
C10 C 0.6459(3) 0.67704(12) 0.50572(10) 0.0142(3) Uani 1 1 d . . . . .
C11 C 0.5909(4) 0.93324(12) 0.26910(11) 0.0167(3) Uani 1 1 d . . . . .
H11 H 0.647680 0.957446 0.212243 0.020 Uiso 1 1 calc R U . . .
C12 C 0.3971(4) 0.98811(12) 0.31901(13) 0.0185(4) Uani 1 1 d . . . . .
H12 H 0.322425 1.049996 0.296682 0.022 Uiso 1 1 calc R U . . .
C13 C 0.3121(4) 0.95251(13) 0.40172(11) 0.0183(3) Uani 1 1 d . . . . .
H13 H 0.177803 0.990338 0.435379 0.022 Uiso 1 1 calc R U . . .

loop_
_atom_site_aniso_label
_atom_site_aniso_U_11
_atom_site_aniso_U_22
_atom_site_aniso_U_33
_atom_site_aniso_U_23
_atom_site_aniso_U_13
_atom_site_aniso_U_12
Cu1 0.0216(2) 0.0122(2) 0.0104(2) 0.00112(11) 0.00373(14) 0.00267(11)
O1 0.0250(6) 0.0148(6) 0.0138(5) 0.0020(4) 0.0051(4) 0.0044(5)
O2 0.0256(6) 0.0154(6) 0.0137(5) 0.0025(4) 0.0048(4) 0.0040(5)
C1 0.0167(7) 0.0129(7) 0.0118(7) -0.0005(6) -0.0015(6) -0.0011(6)
C2 0.0167(7) 0.0170(8) 0.0131(7) -0.0014(6) 0.0017(6) -0.0004(6)
C3 0.0174(7) 0.0167(7) 0.0104(7) 0.0021(6) -0.0002(6) -0.0038(6)
C4 0.0143(7) 0.0141(7) 0.0131(7) 0.0002(6) -0.0013(6) -0.0027(6)
C5 0.0129(7) 0.0138(7) 0.0130(7) -0.0004(6) -0.0029(6) -0.0027(6)
C6 0.0136(7) 0.0137(7) 0.0124(7) -0.0010(6) -0.0008(6) -0.0015(6)
C7 0.0155(7) 0.0164(8) 0.0138(7) 0.0004(6) -0.0012(6) -0.0007(6)
C8 0.0165(7) 0.0194(8) 0.0150(8) -0.0017(6) 0.0011(6) 0.0027(6)
C9 0.0170(7) 0.0207(8) 0.0108(7) 0.0011(6) 0.0031(6) 0.0009(6)
C10 0.0150(7) 0.0141(7) 0.0131(7) -0.0008(6) -0.0017(6) -0.0004(6)
C11 0.0186(8) 0.0158(8) 0.0153(7) 0.0029(6) -0.0022(6) -0.0025(6)
C12 0.0210(8) 0.0163(8) 0.0180(9) 0.0035(6) -0.0006(7) 0.0018(6)
C13 0.0194(8) 0.0170(8) 0.0184(8) -0.0007(6) 0.0001(6) 0.0028(6)

loop_
_atom_type_symbol
_atom_type_description
_atom_type_scat_dispersion_real
_atom_type_scat_dispersion_imag
_atom_type_scat_source
C C 0.0181 0.0091 'International Tables Vol C Tables 4.2.6.8 and 6.1.1.4'
H H 0.0000 0.0000 'International Tables Vol C Tables 4.2.6.8 and 6.1.1.4'
Cu Cu -1.9646 0.5888 'International Tables Vol C Tables 4.2.6.8 and 6.1.1.4'
O O 0.0492 0.0322 'International Tables Vol C Tables 4.2.6.8 and 6.1.1.4'

loop_
_geom_angle_atom_site_label_1
_geom_angle_atom_site_label_2
_geom_angle_atom_site_label_3
_geom_angle
_geom_angle_site_symmetry_1
_geom_angle_site_symmetry_3
_geom_angle_publ_flag
O1 Cu1 O1 180.00(6) . 3_766 ?
O2 Cu1 O1 92.89(5) . . ?
O2 Cu1 O1 92.89(5) 3_766 3_766 ?
O2 Cu1 O1 87.11(5) 3_766 . ?
O2 Cu1 O1 87.11(5) . 3_766 ?
O2 Cu1 O2 180.0 . 3_766 ?
C1 O1 Cu1 127.85(10) . . ?
C10 O2 Cu1 127.43(10) . . ?
O1 C1 C2 116.88(14) . . ?
O1 C1 C6 124.49(14) . . ?
C6 C1 C2 118.63(14) . . ?
C1 C2 H2 119.2 . . ?
C3 C2 C1 121.63(14) . . ?
C3 C2 H2 119.2 . . ?
C2 C3 H3 119.4 . . ?
C2 C3 C4 121.23(14) . . ?
C4 C3 H3 119.4 . . ?
C5 C4 C3 118.89(14) . . ?
C11 C4 C3 120.93(15) . . ?
C11 C4 C5 120.18(15) . . ?
C4 C5 C6 120.72(15) . . ?
C4 C5 C7 118.78(14) . . ?
C7 C5 C6 120.50(14) . . ?
C1 C6 C5 118.89(14) . . ?
C10 C6 C1 121.83(15) . . ?
C10 C6 C5 119.27(14) . . ?
C5 C7 C8 118.68(14) . . ?
C13 C7 C5 119.43(15) . . ?
C13 C7 C8 121.89(15) . . ?
C7 C8 H8 119.3 . . ?
C9 C8 C7 121.47(15) . . ?
C9 C8 H8 119.3 . . ?
C8 C9 H9 119.3 . . ?
C8 C9 C10 121.48(15) . . ?
C10 C9 H9 119.3 . . ?
O2 C10 C6 125.51(14) . . ?
O2 C10 C9 115.89(14) . . ?
C6 C10 C9 118.60(14) . . ?
C4 C11 H11 119.8 . . ?
C12 C11 C4 120.49(15) . . ?
C12 C11 H11 119.8 . . ?
C11 C12 H12 120.1 . . ?
C11 C12 C13 119.83(16) . . ?
C13 C12 H12 120.1 . . ?
C7 C13 H13 119.4 . . ?
C12 C13 C7 121.29(16) . . ?
C12 C13 H13 119.4 . . ?

loop_
_geom_bond_atom_site_label_1
_geom_bond_atom_site_label_2
_geom_bond_distance
_geom_bond_site_symmetry_2
_geom_bond_publ_flag
Cu1 O1 1.9083(11) 3_766 ?
Cu1 O1 1.9083(11) . ?
Cu1 O2 1.9002(12) 3_766 ?
Cu1 O2 1.9002(12) . ?
O1 C1 1.2830(19) . ?
O2 C10 1.282(2) . ?
C1 C2 1.436(2) . ?
C1 C6 1.433(2) . ?
C2 H2 0.9500 . ?
C2 C3 1.360(2) . ?
C3 H3 0.9500 . ?
C3 C4 1.427(2) . ?
C4 C5 1.414(2) . ?
C4 C11 1.406(2) . ?
C5 C6 1.438(2) . ?
C5 C7 1.419(2) . ?
C6 C10 1.422(2) . ?
C7 C8 1.428(2) . ?
C7 C13 1.401(2) . ?
C8 H8 0.9500 . ?
C8 C9 1.353(2) . ?
C9 H9 0.9500 . ?
C9 C10 1.444(2) . ?
C11 H11 0.9500 . ?
C11 C12 1.384(2) . ?
C12 H12 0.9500 . ?
C12 C13 1.387(3) . ?
C13 H13 0.9500 . ?

loop_
_geom_torsion_atom_site_label_1
_geom_torsion_atom_site_label_2
_geom_torsion_atom_site_label_3
_geom_torsion_atom_site_label_4
_geom_torsion
_geom_torsion_site_symmetry_1
_geom_torsion_site_symmetry_2
_geom_torsion_site_symmetry_3
_geom_torsion_site_symmetry_4
_geom_torsion_publ_flag
Cu1 O1 C1 C2 179.53(10) . . . . ?
Cu1 O1 C1 C6 -0.2(2) . . . . ?
Cu1 O2 C10 C6 -0.6(2) . . . . ?
Cu1 O2 C10 C9 -179.83(10) . . . . ?
O1 C1 C2 C3 179.68(14) . . . . ?
O1 C1 C6 C5 179.61(14) . . . . ?
O1 C1 C6 C10 0.5(2) . . . . ?
C1 C2 C3 C4 0.7(2) . . . . ?
C1 C6 C10 O2 0.0(2) . . . . ?
C1 C6 C10 C9 179.15(14) . . . . ?
C2 C1 C6 C5 -0.1(2) . . . . ?
C2 C1 C6 C10 -179.27(14) . . . . ?
C2 C3 C4 C5 -0.1(2) . . . . ?
C2 C3 C4 C11 179.29(15) . . . . ?
C3 C4 C5 C6 -0.6(2) . . . . ?
C3 C4 C5 C7 179.30(14) . . . . ?
C3 C4 C11 C12 -179.07(15) . . . . ?
C4 C5 C6 C1 0.7(2) . . . . ?
C4 C5 C6 C10 179.85(13) . . . . ?
C4 C5 C7 C8 179.91(14) . . . . ?
C4 C5 C7 C13 0.1(2) . . . . ?
C4 C11 C12 C13 -0.5(3) . . . . ?
C5 C4 C11 C12 0.3(2) . . . . ?
C5 C6 C10 O2 -179.17(14) . . . . ?
C5 C6 C10 C9 0.0(2) . . . . ?
C5 C7 C8 C9 0.5(2) . . . . ?
C5 C7 C13 C12 -0.3(2) . . . . ?
C6 C1 C2 C3 -0.6(2) . . . . ?
C6 C5 C7 C8 -0.2(2) . . . . ?
C6 C5 C7 C13 179.94(14) . . . . ?
C7 C5 C6 C1 -179.19(13) . . . . ?
C7 C5 C6 C10 0.0(2) . . . . ?
C7 C8 C9 C10 -0.5(2) . . . . ?
C8 C7 C13 C12 179.91(16) . . . . ?
C8 C9 C10 O2 179.51(15) . . . . ?
C8 C9 C10 C6 0.3(2) . . . . ?
C11 C4 C5 C6 -179.98(14) . . . . ?
C11 C4 C5 C7 -0.1(2) . . . . ?
C11 C12 C13 C7 0.5(3) . . . . ?
C13 C7 C8 C9 -179.68(15) . . . . ?
